data_4068553
loop_
_publ_author_name
'Breunig, Hans J.'
'Haddad, Nawja'
'Lork, Enno'
'Mehring, Michael'
'M\"ugge, Clemens'
'Nolde, Christof'
'Ra\,t, Ciprian I.'
'Sch\"urmann, Markus'

_publ_section_title
;
 Novel Sterically Congested Monoorganobismuth(III) Compounds: Synthesis,
 Structure, and Bismuth&#x2212;Arene \p Interaction in ArBiXY (X, Y = Br,
 I, OH, 2,6-Mes2-4-t-Bu-C6H2PHO2)
;
_journal_issue 4
_journal_name_full Organometallics
_journal_page_first 1202
_journal_paper_doi 10.1021/om800934c
_journal_volume 28
_journal_year 2009
_chemical_formula_sum 'C56 H68 Bi2 Br2 O2'
_chemical_formula_weight 1350.88
_chemical_name_systematic
; 
 ? 
;
_space_group_IT_number 14
_symmetry_space_group_name_Hall '-P 2yn'
_symmetry_space_group_name_H-M 'P 1 21/n 1'
_atom_sites_solution_hydrogens geom
_atom_sites_solution_primary direct
_atom_sites_solution_secondary difmap
_audit_creation_method SHELXL-97
_cell_angle_alpha 90.00
_cell_angle_beta 106.7899(11)
_cell_angle_gamma 90.00
_cell_formula_units_Z 2
_cell_length_a 9.1994(2)
_cell_length_b 26.5238(6)
_cell_length_c 11.1646(2)
_cell_measurement_temperature 293(2)
_cell_volume 2608.07(10)
_computing_structure_refinement 'SHELXL-97 (Sheldrick, 1997)'
_computing_structure_solution 'SHELXS-97 (Sheldrick, 1990)'
_diffrn_ambient_temperature 293(2)
_diffrn_measured_fraction_theta_full 0.968
_diffrn_measured_fraction_theta_max 0.968
_diffrn_radiation_monochromator graphite
_diffrn_radiation_source 'fine-focus sealed tube'
_diffrn_radiation_type MoK\a
_diffrn_radiation_wavelength 0.71073
_diffrn_reflns_av_R_equivalents 0.0000
_diffrn_reflns_av_sigmaI/netI 0.0693
_diffrn_reflns_limit_h_max 11
_diffrn_reflns_limit_h_min 0
_diffrn_reflns_limit_k_max 34
_diffrn_reflns_limit_k_min 0
_diffrn_reflns_limit_l_max 13
_diffrn_reflns_limit_l_min -14
_diffrn_reflns_number 5764
_diffrn_reflns_theta_full 27.46
_diffrn_reflns_theta_max 27.46
_diffrn_reflns_theta_min 2.97
_exptl_absorpt_coefficient_mu 8.309
_exptl_crystal_density_diffrn 1.720
_exptl_crystal_density_method 'not measured'
_exptl_crystal_F_000 1312
_refine_diff_density_max 1.409
_refine_diff_density_min -2.638
_refine_diff_density_rms 0.205
_refine_ls_extinction_method none
_refine_ls_goodness_of_fit_ref 1.025
_refine_ls_hydrogen_treatment mixed
_refine_ls_matrix_type full
_refine_ls_number_parameters 283
_refine_ls_number_reflns 5764
_refine_ls_number_restraints 0
_refine_ls_restrained_S_all 1.025
_refine_ls_R_factor_all 0.0849
_refine_ls_R_factor_gt 0.0515
_refine_ls_shift/su_max 0.001
_refine_ls_shift/su_mean 0.000
_refine_ls_structure_factor_coef Fsqd
_refine_ls_weighting_details 'calc w=1/[\s^2^(Fo^2^)+(0.0595P)^2^+24.1786P] where P=(Fo^2^+2Fc^2^)/3'
_refine_ls_weighting_scheme calc
_refine_ls_wR_factor_gt 0.1238
_refine_ls_wR_factor_ref 0.1371
_reflns_number_gt 4121
_reflns_number_total 5764
_reflns_threshold_expression >2sigma(I)
_cod_data_source_file om800934c_si_002.cif
_cod_data_source_block compound5
_cod_original_cell_volume 2608.06(9)
_cod_database_code 4068553

loop_
_symmetry_equiv_pos_as_xyz
'x, y, z'
'-x+1/2, y+1/2, -z+1/2'
'-x, -y, -z'
'x-1/2, -y-1/2, z-1/2'

loop_
_atom_site_label
_atom_site_type_symbol
_atom_site_fract_x
_atom_site_fract_y
_atom_site_fract_z
_atom_site_U_iso_or_equiv
_atom_site_adp_type
_atom_site_occupancy
_atom_site_symmetry_multiplicity
_atom_site_calc_flag
_atom_site_refinement_flags
Bi1 Bi 0.06638(4) 0.061142(13) 0.59222(3) 0.02618(12) Uani 1 1 d .
Br1 Br -0.10489(17) 0.11880(7) 0.69356(14) 0.0768(4) Uani 1 1 d .
O1 O -0.1203(10) 0.0141(5) 0.5157(12) 0.057(3) Uani 1 1 d .
H1A C -0.165(3) 0.0220(11) 0.505(3) 0.086 Uiso 1 1 d .
C1 C 0.0641(9) 0.1101(3) 0.4251(7) 0.0251(19) Uani 1 1 d .
C2 C 0.1973(9) 0.1383(3) 0.4520(8) 0.0260(19) Uani 1 1 d .
C3 C 0.2308(9) 0.1683(3) 0.3571(8) 0.0266(19) Uani 1 1 d .
H3A H 0.3193 0.1874 0.3762 0.032 Uiso 1 1 calc R
C4 C 0.1312(10) 0.1692(4) 0.2350(8) 0.030(2) Uani 1 1 d .
C5 C -0.0020(9) 0.1415(4) 0.2129(8) 0.031(2) Uani 1 1 d .
H5A H -0.0704 0.1424 0.1332 0.037 Uiso 1 1 calc R
C6 C -0.0386(9) 0.1121(3) 0.3054(7) 0.0242(18) Uani 1 1 d .
C7 C 0.1625(10) 0.1997(4) 0.1296(9) 0.041(3) Uani 1 1 d .
C8 C 0.0319(13) 0.2313(6) 0.0652(15) 0.091(6) Uani 1 1 d .
H8A H -0.0594 0.2116 0.0471 0.136 Uiso 1 1 calc R
H8B H 0.0457 0.2438 -0.0116 0.136 Uiso 1 1 calc R
H8C H 0.0243 0.2592 0.1179 0.136 Uiso 1 1 calc R
C9 C 0.3098(15) 0.2252(8) 0.1647(14) 0.116(8) Uani 1 1 d .
H9A H 0.3877 0.2016 0.2055 0.173 Uiso 1 1 calc R
H9B H 0.3079 0.2525 0.2207 0.173 Uiso 1 1 calc R
H9C H 0.3305 0.2382 0.0911 0.173 Uiso 1 1 calc R
C10 C 0.171(2) 0.1598(7) 0.0258(14) 0.093(5) Uani 1 1 d .
H10A H 0.0758 0.1420 -0.0020 0.139 Uiso 1 1 calc R
H10B H 0.2510 0.1362 0.0605 0.139 Uiso 1 1 calc R
H10C H 0.1899 0.1769 -0.0438 0.139 Uiso 1 1 calc R
C11 C 0.3023(9) 0.1404(3) 0.5816(7) 0.0232(18) Uani 1 1 d .
C12 C 0.4212(9) 0.1059(3) 0.6252(8) 0.0251(18) Uani 1 1 d .
C13 C 0.5120(10) 0.1095(4) 0.7469(8) 0.030(2) Uani 1 1 d .
H13A H 0.5897 0.0861 0.7752 0.036 Uiso 1 1 calc R
C14 C 0.4932(10) 0.1459(4) 0.8278(8) 0.035(2) Uani 1 1 d .
C15 C 0.3745(10) 0.1807(4) 0.7839(8) 0.034(2) Uani 1 1 d .
H15A H 0.3596 0.2057 0.8377 0.041 Uiso 1 1 calc R
C16 C 0.2795(9) 0.1788(3) 0.6630(8) 0.0283(19) Uani 1 1 d .
C17 C 0.4494(10) 0.0638(4) 0.5430(8) 0.034(2) Uani 1 1 d .
H17A H 0.3677 0.0628 0.4667 0.051 Uiso 1 1 calc R
H17B H 0.4550 0.0322 0.5860 0.051 Uiso 1 1 calc R
H17C H 0.5433 0.0699 0.5241 0.051 Uiso 1 1 calc R
C18 C 0.5965(14) 0.1489(5) 0.9604(9) 0.053(3) Uani 1 1 d .
H18A H 0.6744 0.1238 0.9726 0.080 Uiso 1 1 calc R
H18B H 0.5383 0.1432 1.0180 0.080 Uiso 1 1 calc R
H18C H 0.6423 0.1817 0.9748 0.080 Uiso 1 1 calc R
C19 C 0.1539(11) 0.2171(4) 0.6198(9) 0.041(2) Uani 1 1 d .
H19A H 0.1466 0.2369 0.6899 0.061 Uiso 1 1 calc R
H19B H 0.0594 0.2000 0.5836 0.061 Uiso 1 1 calc R
H19C H 0.1757 0.2388 0.5583 0.061 Uiso 1 1 calc R
C21 C -0.1914(9) 0.0872(4) 0.2712(7) 0.0264(19) Uani 1 1 d .
C22 C -0.3114(10) 0.1113(4) 0.3027(7) 0.028(2) Uani 1 1 d .
C23 C -0.4546(10) 0.0885(4) 0.2658(8) 0.030(2) Uani 1 1 d .
H23A H -0.5347 0.1039 0.2869 0.036 Uiso 1 1 calc R
C24 C -0.4807(10) 0.0439(4) 0.1991(8) 0.030(2) Uani 1 1 d .
C25 C -0.3630(10) 0.0212(4) 0.1664(7) 0.030(2) Uani 1 1 d .
H25A H -0.3799 -0.0091 0.1224 0.036 Uiso 1 1 calc R
C26 C -0.2178(10) 0.0430(4) 0.1987(7) 0.030(2) Uani 1 1 d .
C27 C -0.2898(11) 0.1607(4) 0.3708(9) 0.038(2) Uani 1 1 d .
H27A H -0.3822 0.1699 0.3887 0.057 Uiso 1 1 calc R
H27B H -0.2635 0.1862 0.3197 0.057 Uiso 1 1 calc R
H27C H -0.2097 0.1575 0.4477 0.057 Uiso 1 1 calc R
C28 C -0.6407(10) 0.0212(4) 0.1613(9) 0.041(3) Uani 1 1 d .
H28A H -0.7130 0.0465 0.1213 0.062 Uiso 1 1 calc R
H28B H -0.6644 0.0091 0.2345 0.062 Uiso 1 1 calc R
H28C H -0.6451 -0.0063 0.1044 0.062 Uiso 1 1 calc R
C29 C -0.0922(10) 0.0193(4) 0.1547(8) 0.034(2) Uani 1 1 d .
H29A H -0.1234 -0.0136 0.1211 0.050 Uiso 1 1 calc R
H29B H -0.0021 0.0164 0.2240 0.050 Uiso 1 1 calc R
H29C H -0.0717 0.0401 0.0910 0.050 Uiso 1 1 calc R

loop_
_atom_site_aniso_label
_atom_site_aniso_U_11
_atom_site_aniso_U_22
_atom_site_aniso_U_33
_atom_site_aniso_U_23
_atom_site_aniso_U_13
_atom_site_aniso_U_12
Bi1 0.02469(19) 0.0317(2) 0.02006(17) 0.00399(15) 0.00322(12) -0.00300(15)
Br1 0.0752(9) 0.0870(11) 0.0732(9) -0.0078(8) 0.0296(7) 0.0042(8)
O1 0.036(6) 0.061(7) 0.068(5) 0.015(5) 0.005(5) 0.010(4)
C1 0.025(4) 0.028(5) 0.022(4) 0.003(4) 0.006(3) 0.003(4)
C2 0.021(4) 0.030(5) 0.025(4) -0.005(4) 0.002(3) -0.002(4)
C3 0.019(4) 0.029(5) 0.029(4) 0.005(4) 0.004(3) -0.005(4)
C4 0.025(5) 0.038(6) 0.027(4) 0.011(4) 0.007(4) 0.001(4)
C5 0.022(5) 0.041(6) 0.023(4) 0.011(4) -0.003(3) -0.001(4)
C6 0.021(4) 0.027(5) 0.023(4) 0.001(3) 0.004(3) -0.003(3)
C7 0.023(5) 0.064(8) 0.033(5) 0.023(5) 0.005(4) 0.000(5)
C8 0.042(7) 0.115(14) 0.117(12) 0.095(11) 0.025(7) 0.021(7)
C9 0.050(8) 0.19(2) 0.090(11) 0.094(13) -0.006(7) -0.036(10)
C10 0.105(13) 0.121(15) 0.063(9) 0.003(9) 0.042(9) -0.028(11)
C11 0.016(4) 0.030(5) 0.024(4) -0.004(4) 0.005(3) -0.006(3)
C12 0.019(4) 0.030(5) 0.025(4) 0.003(4) 0.002(3) -0.005(3)
C13 0.028(5) 0.032(5) 0.024(4) 0.004(4) 0.000(4) 0.000(4)
C14 0.023(5) 0.055(7) 0.022(4) 0.004(4) -0.001(4) -0.007(4)
C15 0.036(5) 0.037(6) 0.028(4) -0.003(4) 0.008(4) -0.001(4)
C16 0.022(4) 0.027(5) 0.037(5) 0.001(4) 0.010(4) -0.004(4)
C17 0.027(5) 0.040(6) 0.033(5) -0.002(4) 0.006(4) 0.008(4)
C18 0.064(7) 0.055(8) 0.027(5) -0.003(5) -0.008(5) -0.004(6)
C19 0.039(6) 0.038(6) 0.044(6) -0.003(5) 0.010(4) 0.005(5)
C21 0.028(5) 0.032(5) 0.013(4) 0.010(4) -0.005(3) 0.000(4)
C22 0.032(5) 0.034(5) 0.017(4) 0.007(4) 0.005(3) 0.003(4)
C23 0.020(4) 0.047(6) 0.023(4) 0.009(4) 0.005(3) 0.001(4)
C24 0.023(5) 0.040(6) 0.024(4) 0.015(4) 0.000(4) 0.000(4)
C25 0.027(5) 0.032(5) 0.020(4) 0.002(4) -0.007(3) -0.004(4)
C26 0.024(5) 0.049(6) 0.017(4) 0.009(4) 0.005(3) 0.002(4)
C27 0.035(5) 0.032(6) 0.042(5) 0.001(4) 0.005(4) 0.008(4)
C28 0.028(5) 0.050(7) 0.039(5) 0.004(5) -0.002(4) -0.010(5)
C29 0.032(5) 0.039(6) 0.029(5) 0.008(4) 0.008(4) -0.001(4)

loop_
_atom_type_symbol
_atom_type_description
_atom_type_scat_dispersion_real
_atom_type_scat_dispersion_imag
_atom_type_scat_source
C C 0.0033 0.0016 'International Tables Vol C Tables 4.2.6.8 and 6.1.1.4'
H H 0.0000 0.0000 'International Tables Vol C Tables 4.2.6.8 and 6.1.1.4'
O O 0.0106 0.0060 'International Tables Vol C Tables 4.2.6.8 and 6.1.1.4'
Br Br -0.2901 2.4595 'International Tables Vol C Tables 4.2.6.8 and 6.1.1.4'
Bi Bi -4.1077 10.2566 'International Tables Vol C Tables 4.2.6.8 and 6.1.1.4'

loop_
_geom_angle_atom_site_label_1
_geom_angle_atom_site_label_2
_geom_angle_atom_site_label_3
_geom_angle
_geom_angle_site_symmetry_1
_geom_angle_site_symmetry_3
O1 Bi1 C1 101.2(4) . .
O1 Bi1 H1A 10.0(8) . .
C1 Bi1 H1A 96.9(8) . .
O1 Bi1 O1 64.8(4) . 3_556
C1 Bi1 O1 91.0(4) . 3_556
H1A Bi1 O1 73.7(8) . 3_556
O1 Bi1 Br1 89.9(3) . .
C1 Bi1 Br1 98.9(2) . .
H1A Bi1 Br1 81.6(7) . .
O1 Bi1 Br1 154.3(3) 3_556 .
O1 Bi1 H1A 71.5(7) . 3_556
C1 Bi1 H1A 93.6(7) . 3_556
H1A Bi1 H1A 80.7(9) . 3_556
O1 Bi1 H1A 7.8(7) 3_556 3_556
Br1 Bi1 H1A 159.4(6) . 3_556
Bi1 H1A Bi1 99.3(8) . 3_556
C2 C1 C6 119.7(8) . .
C2 C1 Bi1 109.4(6) . .
C6 C1 Bi1 130.6(6) . .
C1 C2 C3 120.3(7) . .
C1 C2 C11 120.8(8) . .
C3 C2 C11 118.8(7) . .
C4 C3 C2 120.7(8) . .
C5 C4 C3 117.2(8) . .
C5 C4 C7 119.9(8) . .
C3 C4 C7 122.9(8) . .
C4 C5 C6 123.2(8) . .
C1 C6 C5 118.9(8) . .
C1 C6 C21 123.5(7) . .
C5 C6 C21 117.5(7) . .
C9 C7 C8 115.4(12) . .
C9 C7 C4 113.9(8) . .
C8 C7 C4 111.8(8) . .
C9 C7 C10 105.6(12) . .
C8 C7 C10 103.2(12) . .
C4 C7 C10 105.6(10) . .
C12 C11 C16 119.4(7) . .
C12 C11 C2 122.3(8) . .
C16 C11 C2 118.3(8) . .
C13 C12 C11 119.2(8) . .
C13 C12 C17 119.2(8) . .
C11 C12 C17 121.6(7) . .
C14 C13 C12 123.0(9) . .
C13 C14 C15 117.9(8) . .
C13 C14 C18 121.4(9) . .
C15 C14 C18 120.7(9) . .
C16 C15 C14 121.7(9) . .
C15 C16 C11 118.9(8) . .
C15 C16 C19 119.8(9) . .
C11 C16 C19 121.3(8) . .
C26 C21 C22 120.4(8) . .
C26 C21 C6 120.5(8) . .
C22 C21 C6 118.8(8) . .
C23 C22 C21 118.0(9) . .
C23 C22 C27 120.2(8) . .
C21 C22 C27 121.8(8) . .
C24 C23 C22 122.1(8) . .
C25 C24 C23 119.3(8) . .
C25 C24 C28 121.4(9) . .
C23 C24 C28 119.2(9) . .
C24 C25 C26 120.9(9) . .
C25 C26 C21 119.1(8) . .
C25 C26 C29 120.2(9) . .
C21 C26 C29 120.7(8) . .

loop_
_geom_bond_atom_site_label_1
_geom_bond_atom_site_label_2
_geom_bond_distance
_geom_bond_site_symmetry_2
Bi1 O1 2.094(12) .
Bi1 C1 2.268(8) .
Bi1 H1A 2.31(3) .
Bi1 O1 2.456(13) 3_556
Bi1 Br1 2.6705(15) .
Bi1 H1A 2.72(3) 3_556
H1A Bi1 2.72(3) 3_556
C1 C2 1.393(12) .
C1 C6 1.397(11) .
C2 C3 1.427(12) .
C2 C11 1.491(11) .
C3 C4 1.406(12) .
C4 C5 1.389(12) .
C4 C7 1.522(12) .
C5 C6 1.411(12) .
C6 C21 1.499(12) .
C7 C9 1.463(16) .
C7 C8 1.471(15) .
C7 C10 1.587(19) .
C11 C12 1.402(12) .
C11 C16 1.420(12) .
C12 C13 1.377(11) .
C12 C17 1.513(13) .
C13 C14 1.368(13) .
C14 C15 1.406(14) .
C14 C18 1.512(12) .
C15 C16 1.381(12) .
C16 C19 1.510(13) .
C21 C26 1.405(14) .
C21 C22 1.406(13) .
C22 C23 1.399(12) .
C22 C27 1.497(13) .
C23 C24 1.383(14) .
C24 C25 1.377(13) .
C24 C28 1.533(12) .
C25 C26 1.404(12) .
C26 C29 1.516(13) .

loop_
_geom_torsion_atom_site_label_1
_geom_torsion_atom_site_label_2
_geom_torsion_atom_site_label_3
_geom_torsion_atom_site_label_4
_geom_torsion
_geom_torsion_site_symmetry_1
_geom_torsion_site_symmetry_4
O1 Bi1 H1A Bi1 -23(5) . 3_556
C1 Bi1 H1A Bi1 92.5(8) . 3_556
O1 Bi1 H1A Bi1 3.5(8) 3_556 3_556
Br1 Bi1 H1A Bi1 -169.5(8) . 3_556
H1A Bi1 H1A Bi1 0.0 3_556 3_556
O1 Bi1 C1 C2 -169.7(6) . .
H1A Bi1 C1 C2 -178.9(9) . .
O1 Bi1 C1 C2 -105.2(6) 3_556 .
Br1 Bi1 C1 C2 98.6(6) . .
H1A Bi1 C1 C2 -97.8(8) 3_556 .
O1 Bi1 C1 C6 4.4(9) . .
H1A Bi1 C1 C6 -4.8(11) . .
O1 Bi1 C1 C6 68.9(8) 3_556 .
Br1 Bi1 C1 C6 -87.3(8) . .
H1A Bi1 C1 C6 76.3(10) 3_556 .
C6 C1 C2 C3 -1.4(13) . .
Bi1 C1 C2 C3 173.4(7) . .
C6 C1 C2 C11 174.7(8) . .
Bi1 C1 C2 C11 -10.5(10) . .
C1 C2 C3 C4 -0.9(13) . .
C11 C2 C3 C4 -177.1(8) . .
C2 C3 C4 C5 2.4(14) . .
C2 C3 C4 C7 -178.8(9) . .
C3 C4 C5 C6 -1.6(15) . .
C7 C4 C5 C6 179.6(9) . .
C2 C1 C6 C5 2.2(13) . .
Bi1 C1 C6 C5 -171.4(7) . .
C2 C1 C6 C21 -173.8(8) . .
Bi1 C1 C6 C21 12.6(13) . .
C4 C5 C6 C1 -0.7(14) . .
C4 C5 C6 C21 175.6(9) . .
C5 C4 C7 C9 -177.5(13) . .
C3 C4 C7 C9 3.8(17) . .
C5 C4 C7 C8 49.5(15) . .
C3 C4 C7 C8 -129.3(12) . .
C5 C4 C7 C10 -62.0(12) . .
C3 C4 C7 C10 119.2(11) . .
C1 C2 C11 C12 90.0(11) . .
C3 C2 C11 C12 -93.9(11) . .
C1 C2 C11 C16 -89.8(11) . .
C3 C2 C11 C16 86.4(10) . .
C16 C11 C12 C13 1.0(12) . .
C2 C11 C12 C13 -178.8(8) . .
C16 C11 C12 C17 179.2(8) . .
C2 C11 C12 C17 -0.5(13) . .
C11 C12 C13 C14 -0.9(14) . .
C17 C12 C13 C14 -179.2(9) . .
C12 C13 C14 C15 0.5(14) . .
C12 C13 C14 C18 -179.3(9) . .
C13 C14 C15 C16 -0.2(14) . .
C18 C14 C15 C16 179.6(9) . .
C14 C15 C16 C11 0.4(14) . .
C14 C15 C16 C19 -179.8(9) . .
C12 C11 C16 C15 -0.7(12) . .
C2 C11 C16 C15 179.1(8) . .
C12 C11 C16 C19 179.4(8) . .
C2 C11 C16 C19 -0.8(12) . .
C1 C6 C21 C26 -105.8(10) . .
C5 C6 C21 C26 78.1(11) . .
C1 C6 C21 C22 80.2(11) . .
C5 C6 C21 C22 -95.9(10) . .
C26 C21 C22 C23 3.6(12) . .
C6 C21 C22 C23 177.6(7) . .
C26 C21 C22 C27 -175.0(8) . .
C6 C21 C22 C27 -1.0(12) . .
C21 C22 C23 C24 -0.8(12) . .
C27 C22 C23 C24 177.8(8) . .
C22 C23 C24 C25 -0.7(13) . .
C22 C23 C24 C28 -179.7(8) . .
C23 C24 C25 C26 -0.7(12) . .
C28 C24 C25 C26 178.3(8) . .
C24 C25 C26 C21 3.5(12) . .
C24 C25 C26 C29 -176.0(8) . .
C22 C21 C26 C25 -5.0(12) . .
C6 C21 C26 C25 -178.8(7) . .
C22 C21 C26 C29 174.5(7) . .
C6 C21 C26 C29 0.6(12) . .
